data_4038008
loop_
_publ_author_name
'Duong, Adam'
'Levesque, Alexandre'
'Homand, Clara'
'Maris, Thierry'
'Wuest, James D.'

_publ_section_title
;
 Controlling Molecular Organization by Using Phenyl Embraces of Multiple
 Trityl Groups.
;
_journal_name_full 'The Journal of organic chemistry'
_journal_paper_doi 10.1021/acs.joc.9b02974
_journal_year 2020
_chemical_formula_moiety 'C104 H76 N4 Pd, 2(B F4)'
_chemical_formula_sum 'C104 H76 B2 F8 N4 Pd'
_chemical_formula_weight 1661.70
_space_group_crystal_system triclinic
_space_group_IT_number 2
_space_group_name_Hall '-P 1'
_space_group_name_H-M_alt 'P -1'
_atom_sites_solution_hydrogens geom
_atom_sites_solution_primary direct
_audit_creation_date 2015-11-24
_audit_creation_method
;
Olex2 1.2
(compiled 2015.09.30 svn.r3233 for OlexSys, GUI svn.r5103)
;
_cell_angle_alpha 72.242(7)
_cell_angle_beta 81.57(1)
_cell_angle_gamma 81.354(11)
_cell_formula_units_Z 1
_cell_length_a 9.039(3)
_cell_length_b 15.343(6)
_cell_length_c 22.080(8)
_cell_measurement_reflns_used 2163
_cell_measurement_temperature 151
_cell_measurement_theta_max 44.154
_cell_measurement_theta_min 2.113
_cell_volume 2866.6(18)
_computing_cell_refinement 'SAINT v7.46A (Bruker, 2008)'
_computing_data_collection 'APEX2 v2.1-0 (Bruker AXS, 2006a)'
_computing_data_reduction 'SAINT v7.46A (Bruker, 2008)'
_computing_molecular_graphics 'Olex2 (Dolomanov et al., 2009)'
_computing_publication_material 'Olex2 (Dolomanov et al., 2009)'
_computing_structure_refinement 'XL (Sheldrick, 2008)'
_computing_structure_solution 'SHELXS-97 (Sheldrick, 1990)'
_diffrn_ambient_temperature 150.95
_diffrn_detector_area_resol_mean 8.3
_diffrn_measured_fraction_theta_full 0.644
_diffrn_measured_fraction_theta_max 0.644
_diffrn_measurement_device_type 'Bruker Microstar'
_diffrn_measurement_method \w
_diffrn_radiation_monochromator 'Helios optics'
_diffrn_radiation_source 'Rotating Anode'
_diffrn_radiation_type CuK\a
_diffrn_radiation_wavelength 1.54178
_diffrn_reflns_av_R_equivalents 0.0789
_diffrn_reflns_av_unetI/netI 0.2234
_diffrn_reflns_Laue_measured_fraction_full 0.644
_diffrn_reflns_Laue_measured_fraction_max 0.644
_diffrn_reflns_limit_h_max 10
_diffrn_reflns_limit_h_min -10
_diffrn_reflns_limit_k_max 17
_diffrn_reflns_limit_k_min -17
_diffrn_reflns_limit_l_max 25
_diffrn_reflns_limit_l_min -25
_diffrn_reflns_number 81365
_diffrn_reflns_point_group_measured_fraction_full 0.644
_diffrn_reflns_point_group_measured_fraction_max 0.644
_diffrn_reflns_theta_full 67.259
_diffrn_reflns_theta_max 67.259
_diffrn_reflns_theta_min 2.113
_diffrn_source 'Bruker Microstar Rotating Anode Generator'
_exptl_absorpt_coefficient_mu 1.722
_exptl_absorpt_correction_T_max 0.9018
_exptl_absorpt_correction_T_min 0.2706
_exptl_absorpt_correction_type multi-scan
_exptl_absorpt_process_details 'Sadabs (Sheldrick, 1996)'
_exptl_crystal_colour Colorless
_exptl_crystal_density_diffrn 0.963
_exptl_crystal_density_method 'not measured'
_exptl_crystal_description block
_exptl_crystal_F_000 856
_exptl_crystal_size_max 0.06
_exptl_crystal_size_mid 0.06
_exptl_crystal_size_min 0.06
_platon_squeeze_details
;
Attempts to  model disordered solvent molecules
were unsuccessful. PLATON/SQUEEZE  was used to correct
the data for the presence of the disordered solvent.
A potential solvent volume of 987.9 \%A^3^, 
34.5 % of the total unit-cell volume, was found.
252 electrons per unit cell worth of scattering were located
in the void. The reported structure is based on the 
PLATON/SQUEEZE corrected data. The actual solvent content is
unknown, so several quantities calculated like empirical formula, density, 
absorption coefficient, F(000) etc. may be incorrect.

Ref:  Sluis, P. van der & Spek, A.L. (1990). Acta Cryst. A46, 194-201.
;
_refine_diff_density_max 0.238
_refine_diff_density_min -0.219
_refine_diff_density_rms 0.050
_refine_ls_extinction_method none
_refine_ls_goodness_of_fit_ref 0.905
_refine_ls_hydrogen_treatment constr
_refine_ls_matrix_type full
_refine_ls_number_parameters 538
_refine_ls_number_reflns 6618
_refine_ls_number_restraints 0
_refine_ls_restrained_S_all 0.905
_refine_ls_R_factor_all 0.0808
_refine_ls_R_factor_gt 0.0572
_refine_ls_shift/su_max 0.000
_refine_ls_shift/su_mean 0.000
_refine_ls_structure_factor_coef Fsqd
_refine_ls_weighting_details 'w=1/[\s^2^(Fo^2^)+(0.0092P)^2^] where P=(Fo^2^+2Fc^2^)/3'
_refine_ls_weighting_scheme calc
_refine_ls_wR_factor_gt 0.1023
_refine_ls_wR_factor_ref 0.1043
_reflns_Friedel_coverage 0.000
_reflns_number_gt 2648
_reflns_number_total 6618
_reflns_threshold_expression 'I > 2\s(I)'
_cod_data_source_file jo9b02974_si_009.cif
_cod_data_source_block jw1348
_cod_database_code 4038008
_shelx_space_group_comment
;
The symmetry employed for this shelxl refinement is uniquely defined
by the following loop, which should always be used as a source of
symmetry information in preference to the above space-group names.
They are only intended as comments.
;
_olex2_refinement_description
;
1. Fixed Uiso
 At 1.2 times of:
  All C(H) groups
2.a Aromatic/amide H refined with riding coordinates:
 C1(H1), C2(H2), C4(H4), C5(H5), C10(H10), C11(H11), C12(H12), C13(H13),
 C14(H14), C16(H16), C17(H17), C18(H18), C19(H19), C20(H20), C22(H22), C23(H23),
  C24(H24), C25(H25), C26(H26), C27(H27), C28(H28), C30(H30), C31(H31),
 C36(H36), C37(H37), C38(H38), C39(H39), C40(H40), C42(H42), C43(H43), C44(H44),
  C45(H45), C46(H46), C48(H48), C49(H49), C50(H50), C51(H51), C52(H52)
;
_shelx_shelxl_version_number 2014/7
_olex2_submission_special_instructions 'No special instructions were received'

loop_
_space_group_symop_operation_xyz
'x, y, z'
'-x, -y, -z'

loop_
_atom_site_label
_atom_site_type_symbol
_atom_site_fract_x
_atom_site_fract_y
_atom_site_fract_z
_atom_site_U_iso_or_equiv
_atom_site_adp_type
_atom_site_occupancy
_atom_site_site_symmetry_order
_atom_site_calc_flag
_atom_site_refinement_flags_posn
_atom_site_refinement_flags_adp
_atom_site_refinement_flags_occupancy
_atom_site_disorder_assembly
_atom_site_disorder_group
Pd1 Pd 0.5000 1.0000 1.0000 0.0625(4) Uani 1 2 d S T P . .
N1 N 0.4719(7) 0.9010(3) 0.9599(3) 0.0566(18) Uani 1 1 d . . . . .
N2 N 0.5790(8) 1.0759(4) 0.9135(3) 0.064(2) Uani 1 1 d . . . . .
C1 C 0.5862(8) 0.8406(5) 0.9507(3) 0.065(2) Uani 1 1 d . . . . .
H1 H 0.6841 0.8487 0.9573 0.079 Uiso 1 1 calc R . . . .
C2 C 0.5674(9) 0.7671(5) 0.9318(4) 0.071(3) Uani 1 1 d . . . . .
H2 H 0.6509 0.7234 0.9266 0.086 Uiso 1 1 calc R . . . .
C3 C 0.4207(10) 0.7557(5) 0.9199(4) 0.067(2) Uani 1 1 d . . . . .
C4 C 0.3097(8) 0.8182(6) 0.9286(3) 0.069(2) Uani 1 1 d . . . . .
H4 H 0.2111 0.8125 0.9213 0.082 Uiso 1 1 calc R . . . .
C5 C 0.3353(9) 0.8965(5) 0.9492(3) 0.064(2) Uani 1 1 d . . . . .
H5 H 0.2553 0.9423 0.9547 0.077 Uiso 1 1 calc R . . . .
C6 C 0.4019(8) 0.6730(6) 0.9028(4) 0.071(3) Uani 1 1 d . . . . .
C7 C 0.3879(8) 0.6026(6) 0.8960(4) 0.062(3) Uani 1 1 d . . . . .
C8 C 0.3665(9) 0.5171(6) 0.8815(5) 0.069(2) Uani 1 1 d . . . . .
C9 C 0.5266(9) 0.4640(6) 0.8745(4) 0.064(2) Uani 1 1 d . . . . .
C10 C 0.5664(8) 0.3730(5) 0.9115(4) 0.074(3) Uani 1 1 d . . . . .
H10 H 0.4951 0.3393 0.9423 0.089 Uiso 1 1 calc R . . . .
C11 C 0.7132(11) 0.3345(6) 0.9013(4) 0.085(3) Uani 1 1 d . . . . .
H11 H 0.7436 0.2743 0.9273 0.102 Uiso 1 1 calc R . . . .
C12 C 0.8133(10) 0.3785(7) 0.8565(5) 0.085(3) Uani 1 1 d . . . . .
H12 H 0.9105 0.3469 0.8503 0.103 Uiso 1 1 calc R . . . .
C13 C 0.7845(9) 0.4650(6) 0.8196(4) 0.091(3) Uani 1 1 d . . . . .
H13 H 0.8605 0.4945 0.7891 0.109 Uiso 1 1 calc R . . . .
C14 C 0.6353(10) 0.5127(6) 0.8271(4) 0.093(3) Uani 1 1 d . . . . .
H14 H 0.6103 0.5740 0.8017 0.112 Uiso 1 1 calc R . . . .
C15 C 0.2613(9) 0.4650(6) 0.9357(6) 0.059(2) Uani 1 1 d . . . . .
C16 C 0.2449(10) 0.4791(6) 0.9955(7) 0.073(3) Uani 1 1 d . . . . .
H16 H 0.3009 0.5220 1.0028 0.087 Uiso 1 1 calc R . . . .
C17 C 0.1472(14) 0.4310(7) 1.0452(5) 0.075(3) Uani 1 1 d . . . . .
H17 H 0.1297 0.4464 1.0844 0.090 Uiso 1 1 calc R . . . .
C18 C 0.0723(9) 0.3585(6) 1.0384(6) 0.072(3) Uani 1 1 d . . . . .
H18 H 0.0134 0.3215 1.0733 0.087 Uiso 1 1 calc R . . . .
C19 C 0.0907(11) 0.3460(6) 0.9788(7) 0.082(3) Uani 1 1 d . . . . .
H19 H 0.0348 0.3036 0.9709 0.098 Uiso 1 1 calc R . . . .
C20 C 0.1848(13) 0.3917(8) 0.9316(5) 0.075(3) Uani 1 1 d . . . . .
H20 H 0.2024 0.3747 0.8930 0.090 Uiso 1 1 calc R . . . .
C21 C 0.2942(9) 0.5428(6) 0.8154(5) 0.078(3) Uani 1 1 d . . . . .
C22 C 0.3282(10) 0.4837(6) 0.7779(6) 0.103(3) Uani 1 1 d . . . . .
H22 H 0.4028 0.4324 0.7879 0.124 Uiso 1 1 calc R . . . .
C23 C 0.2480(14) 0.5021(8) 0.7234(6) 0.127(4) Uani 1 1 d . . . . .
H23 H 0.2594 0.4604 0.6984 0.152 Uiso 1 1 calc R . . . .
C24 C 0.1565(12) 0.5804(9) 0.7094(6) 0.145(5) Uani 1 1 d . . . . .
H24 H 0.1148 0.5958 0.6699 0.174 Uiso 1 1 calc R . . . .
C25 C 0.1157(11) 0.6398(7) 0.7434(6) 0.134(4) Uani 1 1 d . . . . .
H25 H 0.0480 0.6938 0.7294 0.160 Uiso 1 1 calc R . . . .
C26 C 0.1822(10) 0.6169(6) 0.8042(5) 0.124(4) Uani 1 1 d . . . . .
H26 H 0.1502 0.6509 0.8341 0.149 Uiso 1 1 calc R . . . .
C27 C 0.4905(9) 1.1451(7) 0.8807(5) 0.083(3) Uani 1 1 d . . . . .
H27 H 0.3909 1.1567 0.8996 0.099 Uiso 1 1 calc R . . . .
C28 C 0.5341(12) 1.2030(6) 0.8197(5) 0.100(3) Uani 1 1 d . . . . .
H28 H 0.4608 1.2453 0.7958 0.120 Uiso 1 1 calc R . . . .
C29 C 0.6820(12) 1.1983(7) 0.7947(6) 0.091(3) Uani 1 1 d . . . . .
C30 C 0.7733(8) 1.1286(7) 0.8358(6) 0.094(3) Uani 1 1 d . . . . .
H30 H 0.8768 1.1195 0.8208 0.112 Uiso 1 1 calc R . . . .
C31 C 0.7261(11) 1.0712(6) 0.8970(5) 0.084(3) Uani 1 1 d . . . . .
H31 H 0.7955 1.0319 0.9246 0.100 Uiso 1 1 calc R . . . .
C32 C 0.7387(13) 1.2591(10) 0.7326(7) 0.125(4) Uani 1 1 d . . . . .
C33 C 0.7882(14) 1.3137(10) 0.6831(8) 0.134(4) Uani 1 1 d . . . . .
C34 C 0.8480(14) 1.3764(9) 0.6215(8) 0.133(5) Uani 1 1 d . . . . .
C35 C 1.0137(19) 1.3464(8) 0.6274(8) 0.132(4) Uani 1 1 d . . . . .
C36 C 1.0857(16) 1.3209(7) 0.6851(6) 0.152(5) Uani 1 1 d . . . . .
H36 H 1.0278 1.3194 0.7249 0.183 Uiso 1 1 calc R . . . .
C37 C 1.2491(16) 1.2973(7) 0.6820(7) 0.135(5) Uani 1 1 d . . . . .
H37 H 1.2974 1.2803 0.7200 0.162 Uiso 1 1 calc R . . . .
C38 C 1.3297(15) 1.2995(7) 0.6270(8) 0.145(5) Uani 1 1 d . . . . .
H38 H 1.4359 1.2861 0.6258 0.174 Uiso 1 1 calc R . . . .
C39 C 1.2589(18) 1.3225(8) 0.5664(7) 0.192(6) Uani 1 1 d . . . . .
H39 H 1.3109 1.3218 0.5259 0.231 Uiso 1 1 calc R . . . .
C40 C 1.1062(17) 1.3450(7) 0.5783(7) 0.136(5) Uani 1 1 d . . . . .
H40 H 1.0578 1.3643 0.5402 0.163 Uiso 1 1 calc R . . . .
C41 C 0.8160(15) 1.4682(11) 0.6268(5) 0.121(4) Uani 1 1 d . . . . .
C42 C 0.6740(16) 1.5064(9) 0.6508(5) 0.128(4) Uani 1 1 d . . . . .
H42 H 0.6020 1.4641 0.6700 0.154 Uiso 1 1 calc R . . . .
C43 C 0.6303(13) 1.5911(13) 0.6498(5) 0.134(4) Uani 1 1 d . . . . .
H43 H 0.5308 1.6068 0.6670 0.161 Uiso 1 1 calc R . . . .
C44 C 0.7311(19) 1.6637(8) 0.6228(6) 0.144(4) Uani 1 1 d . . . . .
H44 H 0.7073 1.7258 0.6234 0.173 Uiso 1 1 calc R . . . .
C45 C 0.8638(16) 1.6281(10) 0.5966(6) 0.154(5) Uani 1 1 d . . . . .
H45 H 0.9327 1.6712 0.5744 0.185 Uiso 1 1 calc R . . . .
C46 C 0.9087(12) 1.5417(11) 0.5981(5) 0.122(4) Uani 1 1 d . . . . .
H46 H 1.0072 1.5273 0.5793 0.147 Uiso 1 1 calc R . . . .
C47 C 0.7888(15) 1.344(2) 0.5705(7) 0.131(5) Uani 1 1 d . . . . .
C48 C 0.7336(16) 1.4220(9) 0.5237(11) 0.145(5) Uani 1 1 d . . . . .
H48 H 0.7397 1.4830 0.5243 0.174 Uiso 1 1 calc R . . . .
C49 C 0.6685(13) 1.4024(11) 0.4758(7) 0.132(4) Uani 1 1 d . . . . .
H49 H 0.6199 1.4506 0.4443 0.158 Uiso 1 1 calc R . . . .
C50 C 0.6761(12) 1.3201(15) 0.4757(7) 0.143(5) Uani 1 1 d . . . . .
H50 H 0.6348 1.3089 0.4419 0.171 Uiso 1 1 calc R . . . .
C51 C 0.7413(13) 1.2413(8) 0.5219(8) 0.139(5) Uani 1 1 d . . . . .
H51 H 0.7469 1.1795 0.5207 0.167 Uiso 1 1 calc R . . . .
C52 C 0.7953(17) 1.2678(11) 0.5687(10) 0.175(10) Uani 1 1 d . . . . .
H52 H 0.8410 1.2207 0.6017 0.210 Uiso 1 1 calc R . . . .
B1 B 0.0674(16) 0.1295(8) 0.9316(7) 0.095(4) Uani 1 1 d . . . . .
F1 F 0.1824(4) 0.0950(2) 0.9740(2) 0.0820(13) Uani 1 1 d . . . . .
F2 F -0.0607(5) 0.1537(3) 0.9601(2) 0.0982(17) Uani 1 1 d . . . . .
F3 F 0.0682(4) 0.0535(3) 0.9060(2) 0.0940(15) Uani 1 1 d . . . . .
F4 F 0.1282(4) 0.2003(3) 0.8805(2) 0.0942(15) Uani 1 1 d . . . . .

loop_
_atom_site_aniso_label
_atom_site_aniso_U_11
_atom_site_aniso_U_22
_atom_site_aniso_U_33
_atom_site_aniso_U_23
_atom_site_aniso_U_13
_atom_site_aniso_U_12
Pd1 0.0302(5) 0.0492(6) 0.1096(11) -0.0233(7) -0.0079(6) -0.0078(4)
N1 0.048(4) 0.049(4) 0.070(5) -0.018(3) -0.008(4) 0.007(3)
N2 0.057(4) 0.056(4) 0.083(6) -0.029(4) -0.010(5) 0.004(4)
C1 0.072(6) 0.059(5) 0.070(7) -0.018(5) -0.020(5) -0.010(5)
C2 0.061(6) 0.063(6) 0.099(8) -0.038(5) -0.006(5) -0.006(5)
C3 0.070(6) 0.051(6) 0.086(7) -0.021(5) -0.008(5) -0.017(5)
C4 0.056(5) 0.084(6) 0.060(6) -0.020(5) -0.002(5) 0.006(5)
C5 0.067(6) 0.060(5) 0.079(7) -0.034(5) -0.016(5) -0.009(4)
C6 0.064(6) 0.056(6) 0.080(7) -0.003(6) 0.002(5) -0.012(6)
C7 0.045(5) 0.069(6) 0.075(7) -0.024(6) 0.004(4) -0.016(5)
C8 0.073(6) 0.057(6) 0.076(8) -0.020(6) 0.001(6) -0.009(5)
C9 0.062(6) 0.077(6) 0.066(7) -0.034(5) -0.012(5) -0.012(5)
C10 0.056(5) 0.068(6) 0.110(8) -0.042(5) -0.023(5) 0.007(4)
C11 0.087(7) 0.082(7) 0.091(9) -0.037(6) -0.011(6) -0.002(6)
C12 0.075(7) 0.074(7) 0.109(10) -0.030(7) -0.019(7) 0.002(6)
C13 0.071(7) 0.099(7) 0.092(8) -0.018(6) 0.010(5) -0.013(5)
C14 0.060(6) 0.125(8) 0.106(9) -0.051(7) 0.002(6) -0.018(6)
C15 0.053(5) 0.054(7) 0.064(10) -0.009(6) 0.005(6) -0.015(5)
C16 0.073(7) 0.076(7) 0.061(9) -0.013(8) -0.001(7) -0.004(6)
C17 0.103(7) 0.055(6) 0.061(9) -0.021(6) -0.017(7) 0.024(5)
C18 0.077(6) 0.065(7) 0.075(10) -0.019(6) 0.001(6) -0.017(5)
C19 0.073(7) 0.074(7) 0.088(11) -0.010(8) 0.007(7) -0.016(6)
C20 0.083(7) 0.069(7) 0.079(10) -0.028(6) -0.028(7) 0.003(6)
C21 0.085(6) 0.087(7) 0.076(8) -0.037(6) -0.016(6) -0.020(5)
C22 0.131(8) 0.097(7) 0.113(10) -0.047(7) -0.049(8) -0.037(6)
C23 0.161(11) 0.147(11) 0.115(11) -0.084(9) -0.006(8) -0.065(8)
C24 0.130(10) 0.097(9) 0.181(14) 0.010(9) -0.036(9) -0.016(8)
C25 0.133(9) 0.115(9) 0.165(13) -0.059(8) -0.051(9) 0.021(7)
C26 0.115(7) 0.120(8) 0.123(10) -0.014(7) -0.070(7) 0.039(6)
C27 0.082(7) 0.093(7) 0.071(8) -0.028(6) 0.003(6) -0.008(6)
C28 0.087(8) 0.115(8) 0.094(10) -0.024(7) -0.024(7) 0.006(6)
C29 0.062(7) 0.116(9) 0.108(11) -0.045(8) -0.026(8) -0.009(7)
C30 0.039(5) 0.119(8) 0.127(10) -0.055(7) 0.005(7) 0.003(6)
C31 0.072(8) 0.101(7) 0.074(9) -0.026(6) 0.008(6) -0.014(6)
C32 0.101(9) 0.143(12) 0.097(13) 0.010(9) -0.015(9) -0.001(8)
C33 0.151(11) 0.140(12) 0.112(14) -0.018(10) -0.024(10) -0.046(9)
C34 0.095(10) 0.090(9) 0.156(16) 0.020(10) 0.043(10) -0.001(8)
C35 0.171(17) 0.108(9) 0.126(15) -0.056(10) 0.013(14) -0.027(9)
C36 0.145(12) 0.130(9) 0.150(14) -0.003(9) -0.036(11) 0.025(8)
C37 0.129(12) 0.140(9) 0.140(14) -0.067(10) -0.020(10) 0.035(8)
C38 0.150(12) 0.118(8) 0.128(14) 0.014(9) -0.035(11) 0.022(8)
C39 0.166(13) 0.187(12) 0.204(17) -0.092(11) 0.015(12) 0.081(10)
C40 0.140(12) 0.158(10) 0.130(13) -0.092(9) -0.014(9) 0.024(9)
C41 0.098(9) 0.129(11) 0.124(10) -0.017(9) -0.015(8) -0.014(11)
C42 0.149(13) 0.105(10) 0.140(10) -0.048(8) -0.018(9) -0.013(8)
C43 0.133(10) 0.159(11) 0.111(10) -0.046(10) -0.013(8) 0.000(12)
C44 0.160(12) 0.125(10) 0.132(11) -0.011(9) 0.004(9) -0.040(11)
C45 0.153(13) 0.128(12) 0.194(13) -0.072(10) 0.017(10) -0.035(9)
C46 0.131(9) 0.125(9) 0.132(10) -0.056(9) -0.001(8) -0.051(11)
C47 0.118(10) 0.24(2) 0.051(11) -0.059(14) -0.013(8) -0.043(13)
C48 0.143(11) 0.156(12) 0.123(14) -0.026(14) -0.009(9) -0.012(9)
C49 0.159(11) 0.128(14) 0.105(13) -0.010(9) -0.021(9) -0.055(10)
C50 0.128(10) 0.133(10) 0.168(15) -0.045(13) 0.001(9) -0.031(11)
C51 0.172(11) 0.111(10) 0.175(14) -0.084(11) -0.069(9) -0.001(8)
C52 0.171(14) 0.128(12) 0.23(3) -0.094(13) 0.061(14) -0.037(11)
B1 0.129(12) 0.069(9) 0.100(13) -0.011(9) -0.069(11) -0.025(9)
F1 0.082(3) 0.088(3) 0.077(3) -0.025(3) 0.004(3) -0.022(2)
F2 0.068(3) 0.089(3) 0.122(5) -0.018(3) 0.006(3) -0.004(3)
F3 0.087(3) 0.093(3) 0.120(4) -0.046(3) -0.035(3) -0.007(3)
F4 0.083(3) 0.090(3) 0.096(4) -0.009(3) -0.003(3) -0.012(3)

loop_
_atom_type_symbol
_atom_type_description
_atom_type_scat_dispersion_real
_atom_type_scat_dispersion_imag
_atom_type_scat_source
C C 0.0181 0.0091 'International Tables Vol C Tables 4.2.6.8 and 6.1.1.4'
H H 0.0000 0.0000 'International Tables Vol C Tables 4.2.6.8 and 6.1.1.4'
N N 0.0311 0.0180 'International Tables Vol C Tables 4.2.6.8 and 6.1.1.4'
F F 0.0727 0.0534 'International Tables Vol C Tables 4.2.6.8 and 6.1.1.4'
Pd Pd 0.1215 3.9337 'International Tables Vol C Tables 4.2.6.8 and 6.1.1.4'
B B 0.0090 0.0039 'International Tables Vol C Tables 4.2.6.8 and 6.1.1.4'

loop_
_geom_angle_atom_site_label_1
_geom_angle_atom_site_label_2
_geom_angle_atom_site_label_3
_geom_angle
_geom_angle_site_symmetry_1
_geom_angle_site_symmetry_3
_geom_angle_publ_flag
N1 Pd1 N1 180.0 . 2_677 ?
N2 Pd1 N1 88.8(2) 2_677 2_677 ?
N2 Pd1 N1 91.2(2) 2_677 . ?
N2 Pd1 N1 88.8(2) . . ?
N2 Pd1 N1 91.2(2) . 2_677 ?
N2 Pd1 N2 180.0 2_677 . ?
C1 N1 Pd1 120.1(6) . . ?
C5 N1 Pd1 117.0(5) . . ?
C5 N1 C1 122.7(6) . . ?
C27 N2 Pd1 119.3(6) . . ?
C27 N2 C31 119.5(8) . . ?
C31 N2 Pd1 119.1(6) . . ?
N1 C1 H1 119.2 . . ?
N1 C1 C2 121.6(7) . . ?
C2 C1 H1 119.2 . . ?
C1 C2 H2 120.2 . . ?
C1 C2 C3 119.7(7) . . ?
C3 C2 H2 120.2 . . ?
C2 C3 C6 118.6(7) . . ?
C4 C3 C2 117.1(7) . . ?
C4 C3 C6 124.2(8) . . ?
C3 C4 H4 119.3 . . ?
C3 C4 C5 121.3(7) . . ?
C5 C4 H4 119.3 . . ?
N1 C5 C4 117.6(6) . . ?
N1 C5 H5 121.2 . . ?
C4 C5 H5 121.2 . . ?
C7 C6 C3 172.8(9) . . ?
C6 C7 C8 174.9(9) . . ?
C7 C8 C9 106.4(7) . . ?
C7 C8 C15 107.3(8) . . ?
C7 C8 C21 109.9(7) . . ?
C9 C8 C21 109.4(6) . . ?
C15 C8 C9 113.7(6) . . ?
C15 C8 C21 110.0(8) . . ?
C10 C9 C8 123.5(8) . . ?
C10 C9 C14 120.1(7) . . ?
C14 C9 C8 116.4(7) . . ?
C9 C10 H10 121.2 . . ?
C11 C10 C9 117.6(8) . . ?
C11 C10 H10 121.2 . . ?
C10 C11 H11 118.8 . . ?
C12 C11 C10 122.4(9) . . ?
C12 C11 H11 118.8 . . ?
C11 C12 H12 118.2 . . ?
C11 C12 C13 123.5(9) . . ?
C13 C12 H12 118.2 . . ?
C12 C13 H13 120.6 . . ?
C12 C13 C14 118.7(8) . . ?
C14 C13 H13 120.6 . . ?
C9 C14 C13 117.5(8) . . ?
C9 C14 H14 121.2 . . ?
C13 C14 H14 121.2 . . ?
C16 C15 C8 121.1(11) . . ?
C16 C15 C20 115.2(9) . . ?
C20 C15 C8 123.4(13) . . ?
C15 C16 H16 119.6 . . ?
C15 C16 C17 120.7(10) . . ?
C17 C16 H16 119.6 . . ?
C16 C17 H17 119.3 . . ?
C16 C17 C18 121.5(9) . . ?
C18 C17 H17 119.3 . . ?
C17 C18 H18 121.9 . . ?
C19 C18 C17 116.2(10) . . ?
C19 C18 H18 121.9 . . ?
C18 C19 H19 119.1 . . ?
C20 C19 C18 121.9(11) . . ?
C20 C19 H19 119.1 . . ?
C15 C20 H20 118.1 . . ?
C19 C20 C15 123.8(10) . . ?
C19 C20 H20 118.1 . . ?
C22 C21 C8 119.2(8) . . ?
C22 C21 C26 123.2(9) . . ?
C26 C21 C8 116.8(8) . . ?
C21 C22 H22 121.0 . . ?
C21 C22 C23 118.1(9) . . ?
C23 C22 H22 121.0 . . ?
C22 C23 H23 121.6 . . ?
C24 C23 C22 116.7(10) . . ?
C24 C23 H23 121.6 . . ?
C23 C24 H24 115.7 . . ?
C25 C24 C23 128.6(13) . . ?
C25 C24 H24 115.7 . . ?
C24 C25 H25 122.1 . . ?
C24 C25 C26 115.8(10) . . ?
C26 C25 H25 122.1 . . ?
C21 C26 C25 116.5(9) . . ?
C21 C26 H26 121.7 . . ?
C25 C26 H26 121.7 . . ?
N2 C27 H27 117.9 . . ?
N2 C27 C28 124.2(8) . . ?
C28 C27 H27 117.9 . . ?
C27 C28 H28 120.0 . . ?
C29 C28 C27 120.0(9) . . ?
C29 C28 H28 120.0 . . ?
C28 C29 C30 111.9(10) . . ?
C28 C29 C32 123.7(10) . . ?
C30 C29 C32 124.4(10) . . ?
C29 C30 H30 116.7 . . ?
C31 C30 C29 126.7(8) . . ?
C31 C30 H30 116.7 . . ?
N2 C31 C30 115.7(8) . . ?
N2 C31 H31 122.1 . . ?
C30 C31 H31 122.1 . . ?
C33 C32 C29 175.6(14) . . ?
C32 C33 C34 177.2(15) . . ?
C33 C34 C35 97.9(11) . . ?
C33 C34 C47 103.4(13) . . ?
C35 C34 C47 112.9(12) . . ?
C41 C34 C33 107.2(13) . . ?
C41 C34 C35 108.0(12) . . ?
C41 C34 C47 123.8(15) . . ?
C36 C35 C34 126.3(14) . . ?
C40 C35 C34 120.9(15) . . ?
C40 C35 C36 112.8(15) . . ?
C35 C36 H36 120.3 . . ?
C35 C36 C37 119.4(13) . . ?
C37 C36 H36 120.3 . . ?
C36 C37 H37 119.8 . . ?
C38 C37 C36 120.5(13) . . ?
C38 C37 H37 119.8 . . ?
C37 C38 H38 119.1 . . ?
C37 C38 C39 121.8(14) . . ?
C39 C38 H38 119.1 . . ?
C38 C39 H39 125.3 . . ?
C40 C39 C38 109.4(11) . . ?
C40 C39 H39 125.3 . . ?
C35 C40 C39 136.0(14) . . ?
C35 C40 H40 112.0 . . ?
C39 C40 H40 112.0 . . ?
C34 C41 C46 126.0(13) . . ?
C42 C41 C34 124.8(13) . . ?
C42 C41 C46 108.2(11) . . ?
C41 C42 H42 115.7 . . ?
C43 C42 C41 128.5(12) . . ?
C43 C42 H42 115.7 . . ?
C42 C43 H43 119.2 . . ?
C42 C43 C44 121.6(12) . . ?
C44 C43 H43 119.2 . . ?
C43 C44 H44 125.1 . . ?
C45 C44 C43 109.7(11) . . ?
C45 C44 H44 125.1 . . ?
C44 C45 H45 115.8 . . ?
C46 C45 C44 128.4(13) . . ?
C46 C45 H45 115.8 . . ?
C41 C46 H46 118.4 . . ?
C45 C46 C41 123.3(12) . . ?
C45 C46 H46 118.4 . . ?
C48 C47 C34 108(3) . . ?
C52 C47 C34 127(2) . . ?
C52 C47 C48 125.0(16) . . ?
C47 C48 H48 122.8 . . ?
C47 C48 C49 114.4(16) . . ?
C49 C48 H48 122.8 . . ?
C48 C49 H49 120.7 . . ?
C50 C49 C48 118.7(14) . . ?
C50 C49 H49 120.7 . . ?
C49 C50 H50 117.0 . . ?
C49 C50 C51 125.9(14) . . ?
C51 C50 H50 117.0 . . ?
C50 C51 H51 124.6 . . ?
C52 C51 C50 110.7(11) . . ?
C52 C51 H51 124.6 . . ?
C47 C52 C51 125.0(19) . . ?
C47 C52 H52 117.5 . . ?
C51 C52 H52 117.5 . . ?
F1 B1 F3 101.6(8) . . ?
F2 B1 F1 112.8(10) . . ?
F2 B1 F3 114.9(10) . . ?
F2 B1 F4 115.1(9) . . ?
F4 B1 F1 105.4(9) . . ?
F4 B1 F3 105.8(10) . . ?

loop_
_geom_bond_atom_site_label_1
_geom_bond_atom_site_label_2
_geom_bond_distance
_geom_bond_site_symmetry_2
_geom_bond_publ_flag
Pd1 N1 2.038(5) 2_677 ?
Pd1 N1 2.038(5) . ?
Pd1 N2 2.003(6) . ?
Pd1 N2 2.002(6) 2_677 ?
N1 C1 1.317(7) . ?
N1 C5 1.307(7) . ?
N2 C27 1.318(8) . ?
N2 C31 1.322(8) . ?
C1 H1 0.9500 . ?
C1 C2 1.354(8) . ?
C2 H2 0.9500 . ?
C2 C3 1.435(9) . ?
C3 C4 1.315(8) . ?
C3 C6 1.469(11) . ?
C4 H4 0.9500 . ?
C4 C5 1.469(9) . ?
C5 H5 0.9500 . ?
C6 C7 1.163(9) . ?
C7 C8 1.486(10) . ?
C8 C9 1.561(9) . ?
C8 C15 1.513(10) . ?
C8 C21 1.600(9) . ?
C9 C10 1.409(8) . ?
C9 C14 1.436(9) . ?
C10 H10 0.9500 . ?
C10 C11 1.386(9) . ?
C11 H11 0.9500 . ?
C11 C12 1.330(10) . ?
C12 H12 0.9500 . ?
C12 C13 1.339(9) . ?
C13 H13 0.9500 . ?
C13 C14 1.447(9) . ?
C14 H14 0.9500 . ?
C15 C16 1.386(9) . ?
C15 C20 1.438(11) . ?
C16 H16 0.9500 . ?
C16 C17 1.396(10) . ?
C17 H17 0.9500 . ?
C17 C18 1.441(10) . ?
C18 H18 0.9500 . ?
C18 C19 1.370(9) . ?
C19 H19 0.9500 . ?
C19 C20 1.332(10) . ?
C20 H20 0.9500 . ?
C21 C22 1.380(9) . ?
C21 C26 1.391(9) . ?
C22 H22 0.9500 . ?
C22 C23 1.428(10) . ?
C23 H23 0.9500 . ?
C23 C24 1.332(11) . ?
C24 H24 0.9500 . ?
C24 C25 1.330(12) . ?
C25 H25 0.9500 . ?
C25 C26 1.473(11) . ?
C26 H26 0.9500 . ?
C27 H27 0.9500 . ?
C27 C28 1.408(10) . ?
C28 H28 0.9500 . ?
C28 C29 1.370(10) . ?
C29 C30 1.419(11) . ?
C29 C32 1.472(13) . ?
C30 H30 0.9500 . ?
C30 C31 1.415(9) . ?
C31 H31 0.9500 . ?
C32 C33 1.228(13) . ?
C33 C34 1.487(16) . ?
C34 C35 1.512(16) . ?
C34 C41 1.431(14) . ?
C34 C47 1.552(18) . ?
C35 C36 1.436(13) . ?
C35 C40 1.272(12) . ?
C36 H36 0.9500 . ?
C36 C37 1.464(13) . ?
C37 H37 0.9500 . ?
C37 C38 1.316(11) . ?
C38 H38 0.9500 . ?
C38 C39 1.488(13) . ?
C39 H39 0.9500 . ?
C39 C40 1.378(13) . ?
C40 H40 0.9500 . ?
C41 C42 1.427(12) . ?
C41 C46 1.438(13) . ?
C42 H42 0.9500 . ?
C42 C43 1.295(11) . ?
C43 H43 0.9500 . ?
C43 C44 1.472(13) . ?
C44 H44 0.9500 . ?
C44 C45 1.365(11) . ?
C45 H45 0.9500 . ?
C45 C46 1.319(11) . ?
C46 H46 0.9500 . ?
C47 C48 1.404(16) . ?
C47 C52 1.169(17) . ?
C48 H48 0.9500 . ?
C48 C49 1.408(14) . ?
C49 H49 0.9500 . ?
C49 C50 1.256(12) . ?
C50 H50 0.9500 . ?
C50 C51 1.435(15) . ?
C51 H51 0.9500 . ?
C51 C52 1.390(19) . ?
C52 H52 0.9500 . ?
B1 F1 1.434(10) . ?
B1 F2 1.294(13) . ?
B1 F3 1.440(11) . ?
B1 F4 1.417(13) . ?

loop_
_geom_torsion_atom_site_label_1
_geom_torsion_atom_site_label_2
_geom_torsion_atom_site_label_3
_geom_torsion_atom_site_label_4
_geom_torsion
_geom_torsion_site_symmetry_1
_geom_torsion_site_symmetry_2
_geom_torsion_site_symmetry_3
_geom_torsion_site_symmetry_4
_geom_torsion_publ_flag
Pd1 N1 C1 C2 171.5(6) . . . . ?
Pd1 N1 C5 C4 -171.9(5) . . . . ?
Pd1 N2 C27 C28 179.9(7) . . . . ?
Pd1 N2 C31 C30 -178.4(6) . . . . ?
N1 C1 C2 C3 1.7(12) . . . . ?
N2 C27 C28 C29 -10.0(14) . . . . ?
C1 N1 C5 C4 2.5(11) . . . . ?
C1 C2 C3 C4 -0.6(12) . . . . ?
C1 C2 C3 C6 -176.9(7) . . . . ?
C2 C3 C4 C5 0.4(11) . . . . ?
C3 C4 C5 N1 -1.3(11) . . . . ?
C5 N1 C1 C2 -2.8(11) . . . . ?
C6 C3 C4 C5 176.4(7) . . . . ?
C7 C8 C9 C10 123.0(8) . . . . ?
C7 C8 C9 C14 -57.4(9) . . . . ?
C7 C8 C15 C16 -22.9(9) . . . . ?
C7 C8 C15 C20 164.0(6) . . . . ?
C7 C8 C21 C22 149.4(8) . . . . ?
C7 C8 C21 C26 -40.2(10) . . . . ?
C8 C9 C10 C11 -178.8(7) . . . . ?
C8 C9 C14 C13 -179.9(7) . . . . ?
C8 C15 C16 C17 179.8(6) . . . . ?
C8 C15 C20 C19 -179.3(7) . . . . ?
C8 C21 C22 C23 172.2(8) . . . . ?
C8 C21 C26 C25 -179.7(8) . . . . ?
C9 C8 C15 C16 94.5(8) . . . . ?
C9 C8 C15 C20 -78.6(9) . . . . ?
C9 C8 C21 C22 32.9(11) . . . . ?
C9 C8 C21 C26 -156.7(8) . . . . ?
C9 C10 C11 C12 -3.2(12) . . . . ?
C10 C9 C14 C13 -0.3(11) . . . . ?
C10 C11 C12 C13 3.6(15) . . . . ?
C11 C12 C13 C14 -2.1(14) . . . . ?
C12 C13 C14 C9 0.4(11) . . . . ?
C14 C9 C10 C11 1.6(10) . . . . ?
C15 C8 C9 C10 5.1(11) . . . . ?
C15 C8 C9 C14 -175.3(8) . . . . ?
C15 C8 C21 C22 -92.6(9) . . . . ?
C15 C8 C21 C26 77.7(9) . . . . ?
C15 C16 C17 C18 6.6(10) . . . . ?
C16 C15 C20 C19 7.3(10) . . . . ?
C16 C17 C18 C19 -6.2(10) . . . . ?
C17 C18 C19 C20 6.7(11) . . . . ?
C18 C19 C20 C15 -7.7(12) . . . . ?
C20 C15 C16 C17 -6.6(9) . . . . ?
C21 C8 C9 C10 -118.3(8) . . . . ?
C21 C8 C9 C14 61.3(9) . . . . ?
C21 C8 C15 C16 -142.4(7) . . . . ?
C21 C8 C15 C20 44.5(8) . . . . ?
C21 C22 C23 C24 6.5(14) . . . . ?
C22 C21 C26 C25 -9.8(14) . . . . ?
C22 C23 C24 C25 -8.4(18) . . . . ?
C23 C24 C25 C26 1.0(19) . . . . ?
C24 C25 C26 C21 8.1(15) . . . . ?
C26 C21 C22 C23 2.5(14) . . . . ?
C27 N2 C31 C30 -15.3(11) . . . . ?
C27 C28 C29 C30 2.6(13) . . . . ?
C27 C28 C29 C32 -177.0(10) . . . . ?
C28 C29 C30 C31 -2.7(13) . . . . ?
C29 C30 C31 N2 9.0(14) . . . . ?
C31 N2 C27 C28 16.8(12) . . . . ?
C32 C29 C30 C31 176.9(10) . . . . ?
C33 C34 C35 C36 -36.9(16) . . . . ?
C33 C34 C35 C40 145.7(12) . . . . ?
C33 C34 C41 C42 -46.9(17) . . . . ?
C33 C34 C41 C46 146.0(11) . . . . ?
C33 C34 C47 C48 135.7(10) . . . . ?
C33 C34 C47 C52 -48.1(18) . . . . ?
C34 C35 C36 C37 -177.3(11) . . . . ?
C34 C35 C40 C39 179.9(13) . . . . ?
C34 C41 C42 C43 -170.6(13) . . . . ?
C34 C41 C46 C45 169.7(13) . . . . ?
C34 C47 C48 C49 -176.8(10) . . . . ?
C34 C47 C52 C51 -179.7(12) . . . . ?
C35 C34 C41 C42 -151.5(11) . . . . ?
C35 C34 C41 C46 41.3(17) . . . . ?
C35 C34 C47 C48 -119.5(12) . . . . ?
C35 C34 C47 C52 57(2) . . . . ?
C35 C36 C37 C38 0.1(18) . . . . ?
C36 C35 C40 C39 2(2) . . . . ?
C36 C37 C38 C39 -2(2) . . . . ?
C37 C38 C39 C40 3.7(18) . . . . ?
C38 C39 C40 C35 -4(2) . . . . ?
C40 C35 C36 C37 0.2(16) . . . . ?
C41 C34 C35 C36 74.2(15) . . . . ?
C41 C34 C35 C40 -103.2(15) . . . . ?
C41 C34 C47 C48 14.0(17) . . . . ?
C41 C34 C47 C52 -169.8(16) . . . . ?
C41 C42 C43 C44 -1.3(17) . . . . ?
C42 C41 C46 C45 0.7(15) . . . . ?
C42 C43 C44 C45 4.5(16) . . . . ?
C43 C44 C45 C46 -5.6(18) . . . . ?
C44 C45 C46 C41 3(2) . . . . ?
C46 C41 C42 C43 -1.5(15) . . . . ?
C47 C34 C35 C36 -145.2(15) . . . . ?
C47 C34 C35 C40 37.5(18) . . . . ?
C47 C34 C41 C42 73.2(17) . . . . ?
C47 C34 C41 C46 -94.0(15) . . . . ?
C47 C48 C49 C50 -5.7(18) . . . . ?
C48 C47 C52 C51 -4(3) . . . . ?
C48 C49 C50 C51 2(2) . . . . ?
C49 C50 C51 C52 0.7(19) . . . . ?
C50 C51 C52 C47 0(2) . . . . ?
C52 C47 C48 C49 7(2) . . . . ?

loop_
_platon_squeeze_void_nr
_platon_squeeze_void_average_x
_platon_squeeze_void_average_y
_platon_squeeze_void_average_z
_platon_squeeze_void_volume
_platon_squeeze_void_count_electrons
1 -0.149 0.000 0.500 983.5 251.9
